data_2226342
loop_
_publ_author_name
'Khan, F. Nawaz'
'Prabakaran, K.'
'Roopan, S. Mohana'
'Hathwar, Venkatesha R.'
'Akkurt, Mehmet'

_publ_section_title
;
 Methyl 1-methyl-1<i>H</i>-1,2,3-triazole-4-carboxylate
;
_journal_coeditor_code XU2764
_journal_issue 6
_journal_name_full 'Acta Crystallographica Section E'
_journal_page_first o1468
_journal_paper_doi 10.1107/S1600536810019173
_journal_volume 66
_journal_year 2010
_chemical_formula_iupac 'C5 H7 N3 O2'
_chemical_formula_moiety 'C5 H7 N3 O2'
_chemical_formula_sum 'C5 H7 N3 O2'
_chemical_formula_weight 141.14
_chemical_name_systematic
;
Methyl 1-methyl-1<i>H</i>-1,2,3-triazole-4-carboxylate
;
_space_group_IT_number 2
_symmetry_cell_setting triclinic
_symmetry_space_group_name_Hall '-P 1'
_symmetry_space_group_name_H-M 'P -1'
_atom_sites_solution_hydrogens geom
_atom_sites_solution_primary direct
_atom_sites_solution_secondary difmap
_cell_angle_alpha 71.053(16)
_cell_angle_beta 86.865(15)
_cell_angle_gamma 76.528(14)
_cell_formula_units_Z 2
_cell_length_a 5.6970(10)
_cell_length_b 7.1314(11)
_cell_length_c 8.6825(16)
_cell_measurement_reflns_used 1326
_cell_measurement_temperature 293(2)
_cell_measurement_theta_max 20.69
_cell_measurement_theta_min 1.96
_cell_volume 324.37(10)
_computing_cell_refinement 'CrysAlis Pro CCD (Oxford Diffraction, 2009)'
_computing_data_collection 'CrysAlis Pro CCD (Oxford Diffraction, 2009)'
_computing_data_reduction 'CrysAlis Pro RED (Oxford Diffraction, 2009)'
_computing_molecular_graphics 'ORTEP-3 for Windows (Farrugia, 1997)'
_computing_publication_material 'WinGX (Farrugia, 1999)'
_computing_structure_refinement 'SHELXL97 (Sheldrick, 2008)'
_computing_structure_solution 'SHELXS97 (Sheldrick, 2008)'
_diffrn_ambient_temperature 293(2)
_diffrn_measured_fraction_theta_full 0.968
_diffrn_measured_fraction_theta_max 0.968
_diffrn_measurement_device_type 'Oxford Xcalibur Eos (Nova) CCD detector'
_diffrn_measurement_method '\w scans'
_diffrn_radiation_monochromator graphite
_diffrn_radiation_source 'Enhance (Mo) X-ray Source'
_diffrn_radiation_type MoK\a
_diffrn_radiation_wavelength 0.71073
_diffrn_reflns_av_R_equivalents 0.0485
_diffrn_reflns_av_sigmaI/netI 0.0444
_diffrn_reflns_limit_h_max 6
_diffrn_reflns_limit_h_min -6
_diffrn_reflns_limit_k_max 8
_diffrn_reflns_limit_k_min -8
_diffrn_reflns_limit_l_max 10
_diffrn_reflns_limit_l_min -10
_diffrn_reflns_number 6915
_diffrn_reflns_reduction_process
;
;
_diffrn_reflns_theta_full 25.00
_diffrn_reflns_theta_max 25.00
_diffrn_reflns_theta_min 3.10
_exptl_absorpt_coefficient_mu 0.114
_exptl_absorpt_correction_type none
_exptl_crystal_colour colourless
_exptl_crystal_density_diffrn 1.445
_exptl_crystal_density_method 'Not Measured'
_exptl_crystal_description block
_exptl_crystal_F_000 148
_exptl_crystal_size_max 0.150
_exptl_crystal_size_mid 0.100
_exptl_crystal_size_min 0.050
_refine_diff_density_max 0.262
_refine_diff_density_min -0.226
_refine_ls_extinction_method none
_refine_ls_goodness_of_fit_ref 1.129
_refine_ls_hydrogen_treatment constr
_refine_ls_matrix_type full
_refine_ls_number_parameters 93
_refine_ls_number_reflns 1108
_refine_ls_number_restraints 0
_refine_ls_restrained_S_all 1.129
_refine_ls_R_factor_all 0.0893
_refine_ls_R_factor_gt 0.0640
_refine_ls_shift/su_max 0.000
_refine_ls_shift/su_mean 0.000
_refine_ls_structure_factor_coef Fsqd
_refine_ls_weighting_details 'calc w=1/[\s^2^(Fo^2^)+(0.0741P)^2^+0.2349P] where P=(Fo^2^+2Fc^2^)/3'
_refine_ls_weighting_scheme calc
_refine_ls_wR_factor_gt 0.1660
_refine_ls_wR_factor_ref 0.1733
_reflns_number_gt 800
_reflns_number_total 1108
_reflns_threshold_expression I>2\s(I)
_cod_data_source_file xu2764.cif
_cod_data_source_block I
_cod_database_code 2226342
_cod_database_fobs_code 2226342

loop_
_symmetry_equiv_pos_site_id
_symmetry_equiv_pos_as_xyz
1 x,y,z
2 -x,-y,-z

loop_
_atom_site_aniso_label
_atom_site_aniso_U_11
_atom_site_aniso_U_22
_atom_site_aniso_U_33
_atom_site_aniso_U_12
_atom_site_aniso_U_13
_atom_site_aniso_U_23
O1 0.0354(15) 0.103(3) 0.0513(18) -0.0203(15) 0.0119(13) -0.0399(17)
O2 0.0336(14) 0.0667(18) 0.0370(15) -0.0139(12) -0.0013(11) -0.0216(13)
N1 0.0315(16) 0.0468(19) 0.0314(17) -0.0104(13) 0.0007(13) -0.0133(13)
N2 0.0346(17) 0.057(2) 0.0386(18) -0.0098(14) 0.0038(14) -0.0178(15)
N3 0.0348(16) 0.055(2) 0.0354(18) -0.0108(14) 0.0002(14) -0.0140(14)
C1 0.045(2) 0.062(3) 0.036(2) -0.0133(19) -0.0046(17) -0.0165(19)
C2 0.0306(18) 0.047(2) 0.036(2) -0.0126(16) 0.0054(15) -0.0155(17)
C3 0.0286(18) 0.038(2) 0.039(2) -0.0116(15) 0.0068(15) -0.0144(16)
C4 0.038(2) 0.039(2) 0.038(2) -0.0120(16) -0.0022(18) -0.0137(17)
C5 0.046(2) 0.082(3) 0.040(2) -0.025(2) -0.0030(18) -0.023(2)

loop_
_atom_site_type_symbol
_atom_site_label
_atom_site_fract_x
_atom_site_fract_y
_atom_site_fract_z
_atom_site_U_iso_or_equiv
_atom_site_thermal_displace_type
_atom_site_calc_flag
_atom_site_refinement_flags
_atom_site_occupancy
O O1 0.6694(5) 0.2352(5) 0.5832(3) 0.0591(13) Uani . . 1.000
O O2 0.2797(4) 0.2639(4) 0.6475(3) 0.0440(9) Uani . . 1.000
N N1 0.7108(5) 0.2390(4) 1.0644(3) 0.0361(10) Uani . . 1.000
N N2 0.4740(5) 0.2478(5) 1.0897(4) 0.0430(11) Uani . . 1.000
N N3 0.3757(5) 0.2534(5) 0.9553(4) 0.0417(10) Uani . . 1.000
C C1 0.8687(7) 0.2325(6) 1.1941(5) 0.0471(14) Uani . . 1.000
C C2 0.7651(6) 0.2415(5) 0.9131(4) 0.0369(11) Uani . . 1.000
C C3 0.5521(6) 0.2492(5) 0.8434(4) 0.0342(11) Uani . . 1.000
C C4 0.5106(6) 0.2486(5) 0.6793(4) 0.0373(12) Uani . . 1.000
C C5 0.2257(7) 0.2676(7) 0.4852(5) 0.0532(14) Uani . . 1.000
H H1A 0.77460 0.24230 1.28750 0.0700 Uiso calc R 1.000
H H1B 0.94680 0.34440 1.15670 0.0700 Uiso calc R 1.000
H H1C 0.98850 0.10660 1.22340 0.0700 Uiso calc R 1.000
H H2 0.91520 0.23860 0.86500 0.0440 Uiso calc R 1.000
H H5A 0.26750 0.38410 0.40620 0.0790 Uiso calc R 1.000
H H5B 0.05650 0.27540 0.47490 0.0790 Uiso calc R 1.000
H H5C 0.31730 0.14580 0.46690 0.0790 Uiso calc R 1.000

loop_
_atom_type_symbol
_atom_type_description
_atom_type_scat_dispersion_real
_atom_type_scat_dispersion_imag
_atom_type_scat_source
O O 0.0106 0.0060 'International Tables Vol C Tables 4.2.6.8 and 6.1.1.4'
N N 0.0061 0.0033 'International Tables Vol C Tables 4.2.6.8 and 6.1.1.4'
H H 0.0000 0.0000 'International Tables Vol C Tables 4.2.6.8 and 6.1.1.4'
C C 0.0033 0.0016 'International Tables Vol C Tables 4.2.6.8 and 6.1.1.4'

loop_
_geom_angle_atom_site_label_1
_geom_angle_atom_site_label_2
_geom_angle_atom_site_label_3
_geom_angle_site_symmetry_1
_geom_angle_site_symmetry_2
_geom_angle_site_symmetry_3
_geom_angle
_geom_angle_publ_flag
C4 O2 C5 . . . 115.6(3) no
N2 N1 C1 . . . 120.4(3) no
N2 N1 C2 . . . 110.7(3) no
C1 N1 C2 . . . 129.0(3) no
N1 N2 N3 . . . 107.9(3) no
N2 N3 C3 . . . 107.9(3) no
N1 C2 C3 . . . 105.0(3) no
N3 C3 C2 . . . 108.6(3) no
N3 C3 C4 . . . 123.5(3) no
C2 C3 C4 . . . 127.9(3) no
O1 C4 O2 . . . 123.8(3) no
O1 C4 C3 . . . 123.3(3) no
O2 C4 C3 . . . 112.9(3) no
N1 C1 H1A . . . 109.00 no
N1 C1 H1B . . . 109.00 no
N1 C1 H1C . . . 110.00 no
H1A C1 H1B . . . 109.00 no
H1A C1 H1C . . . 109.00 no
H1B C1 H1C . . . 109.00 no
N1 C2 H2 . . . 128.00 no
C3 C2 H2 . . . 127.00 no
O2 C5 H5A . . . 109.00 no
O2 C5 H5B . . . 109.00 no
O2 C5 H5C . . . 110.00 no
H5A C5 H5B . . . 109.00 no
H5A C5 H5C . . . 109.00 no
H5B C5 H5C . . . 109.00 no

loop_
_geom_bond_atom_site_label_1
_geom_bond_atom_site_label_2
_geom_bond_site_symmetry_1
_geom_bond_site_symmetry_2
_geom_bond_distance
_geom_bond_publ_flag
O1 C4 . . 1.205(4) no
O2 C4 . . 1.331(4) no
O2 C5 . . 1.449(5) no
N1 N2 . . 1.345(4) no
N1 C1 . . 1.462(5) no
N1 C2 . . 1.328(4) no
N2 N3 . . 1.307(5) no
N3 C3 . . 1.361(5) no
C2 C3 . . 1.367(5) no
C3 C4 . . 1.459(5) no
C1 H1A . . 0.9600 no
C1 H1B . . 0.9600 no
C1 H1C . . 0.9600 no
C2 H2 . . 0.9300 no
C5 H5A . . 0.9600 no
C5 H5B . . 0.9600 no
C5 H5C . . 0.9600 no

loop_
_geom_contact_atom_site_label_1
_geom_contact_atom_site_label_2
_geom_contact_distance
_geom_contact_site_symmetry_1
_geom_contact_site_symmetry_2
_geom_contact_publ_flag
O1 C5 3.277(5) . 1_655 no
O2 N3 2.731(4) . . no
O1 H1A 2.5900 . 1_554 no
O1 H5A 2.6300 . . no
O1 H5B 2.3900 . 1_655 no
O1 H5C 2.5900 . . no
O1 H1C 2.8400 . 2_757 no
O1 H5A 2.8500 . 2_666 no
O1 H5C 2.8700 . 2_656 no
O1 H2 2.8900 . . no
O2 H2 2.7300 . 1_455 no
N2 C3 3.438(5) . 2_657 no
N2 C4 3.439(5) . 2_657 no
N3 O2 2.731(4) . . no
N3 C1 3.434(6) . 2_667 no
N3 C3 3.376(5) . 2_657 no
N3 H2 2.8100 . 1_455 no
N3 H1B 2.9100 . 2_667 no
C1 C5 3.435(6) . 1_656 no
C1 N3 3.434(6) . 2_667 no
C3 N3 3.376(5) . 2_657 no
C3 N2 3.438(5) . 2_657 no
C4 N2 3.439(5) . 2_657 no
C5 C1 3.435(6) . 1_454 no
C5 O1 3.277(5) . 1_455 no
C1 H5B 2.8500 . 1_656 no
C4 H5A 3.0300 . 2_666 no
H1A O1 2.5900 . 1_556 no
H1A H5B 2.4500 . 1_656 no
H1B N3 2.9100 . 2_667 no
H1C O1 2.8400 . 2_757 no
H2 O1 2.8900 . . no
H2 O2 2.7300 . 1_655 no
H2 N3 2.8100 . 1_655 no
H5A O1 2.6300 . . no
H5A O1 2.8500 . 2_666 no
H5A C4 3.0300 . 2_666 no
H5B O1 2.3900 . 1_455 no
H5B C1 2.8500 . 1_454 no
H5B H1A 2.4500 . 1_454 no
H5C O1 2.5900 . . no
H5C O1 2.8700 . 2_656 no
H5C H5C 2.5200 . 2_656 no

loop_
_geom_hbond_atom_site_label_D
_geom_hbond_atom_site_label_H
_geom_hbond_atom_site_label_A
_geom_hbond_site_symmetry_A
_geom_hbond_distance_DH
_geom_hbond_distance_HA
_geom_hbond_distance_DA
_geom_hbond_angle_DHA
_geom_hbond_publ_flag
C1 H1A O1 1_556 0.96 2.59 3.509(5) 160 yes
C5 H5B O1 1_455 0.96 2.39 3.277(5) 153 yes

loop_
_geom_torsion_atom_site_label_1
_geom_torsion_atom_site_label_2
_geom_torsion_atom_site_label_3
_geom_torsion_atom_site_label_4
_geom_torsion_site_symmetry_1
_geom_torsion_site_symmetry_2
_geom_torsion_site_symmetry_3
_geom_torsion_site_symmetry_4
_geom_torsion
_geom_torsion_publ_flag
C5 O2 C4 O1 . . . . -1.1(6) no
C5 O2 C4 C3 . . . . 179.0(3) no
C1 N1 N2 N3 . . . . 179.6(3) no
C2 N1 N2 N3 . . . . 0.8(4) no
N2 N1 C2 C3 . . . . -0.9(4) no
C1 N1 C2 C3 . . . . -179.6(4) no
N1 N2 N3 C3 . . . . -0.3(4) no
N2 N3 C3 C2 . . . . -0.2(4) no
N2 N3 C3 C4 . . . . 178.5(3) no
N1 C2 C3 N3 . . . . 0.7(4) no
N1 C2 C3 C4 . . . . -178.0(3) no
N3 C3 C4 O1 . . . . -176.4(4) no
N3 C3 C4 O2 . . . . 3.5(5) no
C2 C3 C4 O1 . . . . 2.1(6) no
C2 C3 C4 O2 . . . . -178.0(4) no

loop_
_cod_related_entry_id
_cod_related_entry_database
_cod_related_entry_code
1 ChemSpider 10580960
